data_4134964
loop_
_publ_author_name
'Nakamura, Kimihiro'
'Li, Qiang-Qiang'
'Krej\<c\'i, Ond\<rej'
'Foster, Adam S.'
'Sun, Kewei'
'Kawai, Shigeki'
'Ito, Shingo'

_publ_section_title
;
 On-Surface Synthesis of a \p-Extended Diaza[8]circulene.
;
_journal_name_full 'Journal of the American Chemical Society'
_journal_paper_doi 10.1021/jacs.0c02534
_journal_year 2020
_chemical_formula_sum 'C65 H52 Cl2 N2'
_chemical_formula_weight 931.98
_space_group_crystal_system orthorhombic
_space_group_IT_number 61
_space_group_name_Hall '-P 2ac 2ab'
_space_group_name_H-M_alt 'P b c a'
_atom_sites_solution_hydrogens geom
_atom_sites_solution_primary dual
_cell_angle_alpha 90
_cell_angle_beta 90
_cell_angle_gamma 90
_cell_formula_units_Z 8
_cell_length_a 19.7281(8)
_cell_length_b 15.4483(9)
_cell_length_c 30.7824(13)
_cell_measurement_reflns_used 3839
_cell_measurement_temperature 100.(2)
_cell_measurement_theta_max 24.9628
_cell_measurement_theta_min 2.4498
_cell_volume 9381.4(8)
_computing_cell_refinement 'SAINT V8.38A (Bruker AXS Inc., 2017)'
_computing_data_collection 'APEX3 (Bruker AXS Inc., 2018)'
_computing_data_reduction 'SAINT V8.38A (Bruker AXS Inc., 2017)'
_computing_molecular_graphics 'XP (Bruker AXS Inc., 2018)'
_computing_publication_material 'APEX3 (Bruker AXS Inc., 2018)'
_computing_structure_refinement 'SHELXL-2017/1 (Sheldrick, 2017)'
_computing_structure_solution 'XT, VERSION 2014/5'
_diffrn_ambient_temperature 100.(2)
_diffrn_detector_area_resol_mean 7.4074
_diffrn_measured_fraction_theta_full 0.999
_diffrn_measured_fraction_theta_max 0.999
_diffrn_measurement_device_type 'Photon II CPADs detector'
_diffrn_measurement_method 'phi and omega scans'
_diffrn_radiation_monochromator 'Multilayer Mirror'
_diffrn_radiation_type MoK\a
_diffrn_radiation_wavelength 0.71073
_diffrn_reflns_av_R_equivalents 0.1888
_diffrn_reflns_av_unetI/netI 0.1029
_diffrn_reflns_limit_h_max 24
_diffrn_reflns_limit_h_min -24
_diffrn_reflns_limit_k_max 18
_diffrn_reflns_limit_k_min -18
_diffrn_reflns_limit_l_max 37
_diffrn_reflns_limit_l_min -37
_diffrn_reflns_number 62905
_diffrn_reflns_theta_full 25.68
_diffrn_reflns_theta_max 25.68
_diffrn_reflns_theta_min 2.45
_diffrn_source 'Incoatec microfocus source'
_diffrn_source_type 'Bruker D8 Quest'
_exptl_absorpt_coefficient_mu 0.185
_exptl_absorpt_correction_T_max 1.00
_exptl_absorpt_correction_T_min 0.44
_exptl_absorpt_correction_type multi-scan
_exptl_absorpt_process_details
;
SADABS-2016/2 - Bruker AXS area detector scaling and absorption correction
;
_exptl_crystal_colour colourless
_exptl_crystal_density_diffrn 1.320
_exptl_crystal_density_method 'not measured'
_exptl_crystal_description needle
_exptl_crystal_F_000 3920
_exptl_crystal_size_max 0.260
_exptl_crystal_size_mid 0.040
_exptl_crystal_size_min 0.020
_refine_diff_density_max 0.922
_refine_diff_density_min -0.799
_refine_ls_extinction_method none
_refine_ls_goodness_of_fit_ref 1.026
_refine_ls_hydrogen_treatment constr
_refine_ls_matrix_type full
_refine_ls_number_parameters 659
_refine_ls_number_reflns 8896
_refine_ls_number_restraints 132
_refine_ls_restrained_S_all 1.023
_refine_ls_R_factor_all 0.1227
_refine_ls_R_factor_gt 0.0669
_refine_ls_shift/su_max 0.000
_refine_ls_shift/su_mean 0.000
_refine_ls_structure_factor_coef Fsqd
_refine_ls_weighting_details 'w=1/[\s^2^(Fo^2^)+(0.0693P)^2^+9.9876P] where P=(Fo^2^+2Fc^2^)/3'
_refine_ls_weighting_scheme calc
_refine_ls_wR_factor_gt 0.1545
_refine_ls_wR_factor_ref 0.1903
_reflns_number_gt 5487
_reflns_number_total 8896
_reflns_threshold_expression 'I > 2\s(I)'
_cod_data_source_file ja0c02534_si_004.cif
_cod_data_source_block 9b
_cod_depositor_comments
;
The following automatic conversions were performed:

data item '_exptl_absorpt_correction_type' value 'Multi-Scan' was
changed to 'multi-scan' in accordance with the
/home/data/users/saulius/crontab/automatic-downloads/rss-feeds/ACS/lib/dictionaries/cif_core.dic
dictionary named 'cif_core.dic' version 2.4.2 last updated on
2011-04-26.

Automatic conversion script
Id: cif_fix_values 7556 2019-12-06 15:28:31Z antanas 
;
_cod_database_code 4134964

loop_
_space_group_symop_operation_xyz
'x, y, z'
'-x+1/2, -y, z+1/2'
'-x, y+1/2, -z+1/2'
'x+1/2, -y+1/2, -z'
'-x, -y, -z'
'x-1/2, y, -z-1/2'
'x, -y-1/2, z-1/2'
'-x-1/2, y-1/2, z'

loop_
_atom_site_type_symbol
_atom_site_label
_atom_site_fract_x
_atom_site_fract_y
_atom_site_fract_z
_atom_site_U_iso_or_equiv
_atom_site_adp_type
_atom_site_calc_flag
_atom_site_refinement_flags_adp
_atom_site_refinement_flags_occupancy
_atom_site_refinement_flags_posn
_atom_site_occupancy
_atom_site_disorder_assembly
_atom_site_disorder_group
C C1 0.61662(17) 0.6855(3) 0.61936(11) 0.0248(8) Uani d . . . 1.0 . .
C C2 0.66356(18) 0.6177(3) 0.59914(12) 0.0308(9) Uani d . . . 1.0 . .
H H2A 0.668235 0.56856 0.61902 0.046 Uiso calc U . R 1.0 . .
H H2B 0.708209 0.643502 0.593881 0.046 Uiso calc U . R 1.0 . .
H H2C 0.644301 0.597764 0.571557 0.046 Uiso calc U . R 1.0 . .
C C3 0.60512(19) 0.7592(3) 0.58653(12) 0.0301(9) Uani d . . . 1.0 . .
H H3A 0.584209 0.735819 0.56015 0.045 Uiso calc U . R 1.0 . .
H H3B 0.648701 0.785908 0.579191 0.045 Uiso calc U . R 1.0 . .
H H3C 0.57512 0.802844 0.59936 0.045 Uiso calc U . R 1.0 . .
C C4 0.65188(19) 0.7238(3) 0.65940(12) 0.0346(10) Uani d . . . 1.0 . .
H H4A 0.6237 0.77003 0.671659 0.052 Uiso calc U . R 1.0 . .
H H4B 0.695987 0.747628 0.650918 0.052 Uiso calc U . R 1.0 . .
H H4C 0.658459 0.678377 0.681192 0.052 Uiso calc U . R 1.0 . .
C C5 0.54727(16) 0.6465(2) 0.63047(10) 0.0206(8) Uani d . . . 1.0 . .
C C6 0.51071(16) 0.6733(2) 0.66647(11) 0.0214(8) Uani d . . . 1.0 . .
H H6 0.530301 0.714802 0.685495 0.026 Uiso calc U . R 1.0 . .
C C7 0.44588(16) 0.6414(2) 0.67577(10) 0.0192(7) Uani d . . . 1.0 . .
C C8 0.41761(16) 0.5819(2) 0.64672(10) 0.0180(7) Uani d . . . 1.0 . .
C C9 0.45316(16) 0.5518(2) 0.60982(10) 0.0184(7) Uani d . . . 1.0 . .
C C10 0.51759(17) 0.5861(2) 0.60278(11) 0.0212(8) Uani d . . . 1.0 . .
H H10 0.542347 0.567418 0.578026 0.025 Uiso calc U . R 1.0 . .
C C11 0.42099(17) 0.4879(2) 0.58123(10) 0.0200(7) Uani d . . . 1.0 . .
C C12 0.45589(17) 0.4525(2) 0.54589(10) 0.0211(8) Uani d . . . 1.0 . .
H H12 0.501125 0.470458 0.540319 0.025 Uiso calc U . R 1.0 . .
C C13 0.42638(18) 0.3928(2) 0.51923(11) 0.0231(8) Uani d . . . 1.0 . .
H H13 0.45145 0.368975 0.49574 0.028 Uiso calc U . R 1.0 . .
C C14 0.35981(18) 0.3665(2) 0.52627(11) 0.0241(8) Uani d . . . 1.0 . .
H H14 0.339197 0.325564 0.507404 0.029 Uiso calc U . R 1.0 . .
C C15 0.32395(18) 0.4002(2) 0.56076(10) 0.0220(8) Uani d . . . 1.0 . .
H H15 0.278146 0.383333 0.565081 0.026 Uiso calc U . R 1.0 . .
C C16 0.35400(17) 0.4591(2) 0.58955(10) 0.0186(7) Uani d . . . 1.0 . .
C C17 0.31917(16) 0.4915(2) 0.62762(10) 0.0184(7) Uani d . . . 1.0 . .
C C18 0.25586(17) 0.4775(2) 0.64690(10) 0.0192(7) Uani d . . . 1.0 . .
C C19 0.20281(17) 0.4148(2) 0.63357(10) 0.0182(7) Uani d . . . 1.0 . .
C C20 0.22034(17) 0.3270(2) 0.63109(11) 0.0218(8) Uani d . . . 1.0 . .
H H20 0.264646 0.309584 0.63944 0.026 Uiso calc U . R 1.0 . .
C C21 0.17496(18) 0.2652(2) 0.61685(11) 0.0256(8) Uani d . . . 1.0 . .
H H21 0.188469 0.206413 0.614413 0.031 Uiso calc U . R 1.0 . .
C C22 0.10961(18) 0.2897(2) 0.60616(11) 0.0239(8) Uani d . . . 1.0 . .
H H22 0.077886 0.24789 0.596273 0.029 Uiso calc U . R 1.0 . .
C C23 0.09090(17) 0.3753(2) 0.60995(10) 0.0202(8) Uani d . . . 1.0 . .
H H23 0.045632 0.391134 0.603076 0.024 Uiso calc U . R 1.0 . .
C C24 0.13613(17) 0.4400(2) 0.62360(10) 0.0186(7) Uani d . . . 1.0 . .
C C25 0.11072(17) 0.5320(2) 0.62312(10) 0.0188(7) Uani d . . . 1.0 . .
H H25 0.063131 0.528274 0.612086 0.023 Uiso calc U . R 1.0 . .
C C26 0.14827(18) 0.5943(2) 0.59072(10) 0.0206(8) Uani d . . . 1.0 . .
H H26 0.19831 0.587724 0.59473 0.025 Uiso calc U . R 1.0 . .
C C27 0.13101(18) 0.5778(2) 0.54389(11) 0.0239(8) Uani d . . . 1.0 . .
C C28 0.1725(2) 0.5256(3) 0.51836(11) 0.0304(9) Uani d . . . 1.0 . .
H H28 0.213679 0.503446 0.529928 0.036 Uiso calc U . R 1.0 . .
C C29 0.1538(2) 0.5059(3) 0.47591(12) 0.0365(10) Uani d . . . 1.0 . .
H H29 0.1823 0.471174 0.458133 0.044 Uiso calc U . R 1.0 . .
C C30 0.0930(2) 0.5376(3) 0.45998(12) 0.0383(11) Uani d . . . 1.0 . .
H H30 0.079041 0.522235 0.431468 0.046 Uiso calc U . R 1.0 . .
C C31 0.0528(2) 0.5905(3) 0.48442(11) 0.0306(9) Uani d . . . 1.0 . .
H H31 0.011727 0.612036 0.472485 0.037 Uiso calc U . R 1.0 . .
C C32 0.07127(19) 0.6135(2) 0.52711(11) 0.0244(8) Uani d . . . 1.0 . .
C C33 0.03226(18) 0.6739(2) 0.55406(11) 0.0225(8) Uani d . . . 1.0 . .
C C34 0.06180(17) 0.7060(2) 0.59289(10) 0.0187(7) Uani d . . . 1.0 . .
C C35 0.02627(17) 0.7667(2) 0.61785(10) 0.0197(7) Uani d . . . 1.0 . .
C C36 -0.03733(17) 0.7955(2) 0.60412(11) 0.0220(8) Uani d . . . 1.0 . .
H H36 -0.060812 0.836776 0.621339 0.026 Uiso calc U . R 1.0 . .
C C37 -0.06752(17) 0.7657(2) 0.56604(11) 0.0221(8) Uani d . . . 1.0 . .
C C38 -0.03094(18) 0.7043(2) 0.54200(11) 0.0249(8) Uani d . . . 1.0 . .
H H38 -0.050627 0.682386 0.516062 0.03 Uiso calc U . R 1.0 . .
C C39 -0.13622(18) 0.8001(2) 0.54981(12) 0.0294(9) Uani d U . D 1.0 . .
C C40 -0.1829(3) 0.7253(4) 0.5364(2) 0.0426(16) Uani d U P D 0.816(10) A 1
H H40A -0.185091 0.682719 0.559951 0.064 Uiso calc U P R 0.816(10) A 1
H H40B -0.16502 0.697721 0.510145 0.064 Uiso calc U P R 0.816(10) A 1
H H40C -0.228478 0.747793 0.530573 0.064 Uiso calc U P R 0.816(10) A 1
C C41 -0.1721(3) 0.8564(5) 0.5832(2) 0.0543(19) Uani d U P D 0.816(10) A 1
H H41A -0.181385 0.822198 0.609362 0.081 Uiso calc U P R 0.816(10) A 1
H H41B -0.214936 0.877583 0.57105 0.081 Uiso calc U P R 0.816(10) A 1
H H41C -0.143194 0.905748 0.590773 0.081 Uiso calc U P R 0.816(10) A 1
C C42 -0.1243(3) 0.8551(4) 0.5079(2) 0.0447(18) Uani d U P D 0.816(10) A 1
H H42A -0.1681 0.870794 0.495138 0.067 Uiso calc U P R 0.816(10) A 1
H H42B -0.098095 0.821088 0.486914 0.067 Uiso calc U P R 0.816(10) A 1
H H42C -0.099218 0.907752 0.515386 0.067 Uiso calc U P R 0.816(10) A 1
C C40A -0.1738(14) 0.7448(15) 0.5162(8) 0.049(5) Uani d U P D 0.184(10) A 2
H H40D -0.150478 0.748474 0.488184 0.074 Uiso calc U P R 0.184(10) A 2
H H40E -0.220381 0.76604 0.513044 0.074 Uiso calc U P R 0.184(10) A 2
H H40F -0.174723 0.684369 0.525951 0.074 Uiso calc U P R 0.184(10) A 2
C C41A -0.1830(12) 0.805(2) 0.5911(6) 0.047(5) Uani d U P D 0.184(10) A 2
H H41D -0.194041 0.745726 0.600658 0.071 Uiso calc U P R 0.184(10) A 2
H H41E -0.224861 0.83554 0.583893 0.071 Uiso calc U P R 0.184(10) A 2
H H41F -0.159232 0.835171 0.614449 0.071 Uiso calc U P R 0.184(10) A 2
C C42A -0.1299(10) 0.8930(10) 0.5330(9) 0.037(4) Uani d U P D 0.184(10) A 2
H H42D -0.117133 0.931382 0.557002 0.055 Uiso calc U P R 0.184(10) A 2
H H42E -0.173463 0.911703 0.52092 0.055 Uiso calc U P R 0.184(10) A 2
H H42F -0.095071 0.895409 0.510344 0.055 Uiso calc U P R 0.184(10) A 2
C C43 0.05801(16) 0.7993(2) 0.65827(10) 0.0190(7) Uani d . . . 1.0 . .
C C44 0.03639(17) 0.8743(2) 0.67927(10) 0.0216(8) Uani d . . . 1.0 . .
H H44 0.00062 0.907381 0.666985 0.026 Uiso calc U . R 1.0 . .
C C45 0.06590(17) 0.9014(2) 0.71753(11) 0.0222(8) Uani d . . . 1.0 . .
H H45 0.049539 0.951864 0.731759 0.027 Uiso calc U . R 1.0 . .
C C46 0.11915(18) 0.8555(2) 0.73517(11) 0.0247(8) Uani d . . . 1.0 . .
H H46 0.139345 0.873745 0.76164 0.03 Uiso calc U . R 1.0 . .
C C47 0.14292(17) 0.7825(2) 0.71398(11) 0.0223(8) Uani d . . . 1.0 . .
H H47 0.180282 0.751548 0.725719 0.027 Uiso calc U . R 1.0 . .
C C48 0.11284(16) 0.7539(2) 0.67577(10) 0.0188(7) Uani d . . . 1.0 . .
C C49 0.13922(17) 0.6751(2) 0.65257(10) 0.0196(8) Uani d . . . 1.0 . .
H H49 0.189117 0.671033 0.657917 0.024 Uiso calc U . R 1.0 . .
C C50 0.10617(16) 0.5874(2) 0.66588(10) 0.0179(7) Uani d . . . 1.0 . .
H H50 0.056885 0.600194 0.669893 0.022 Uiso calc U . R 1.0 . .
C C51 0.12972(17) 0.5499(2) 0.70869(10) 0.0190(7) Uani d . . . 1.0 . .
C C52 0.08307(17) 0.5449(2) 0.74285(11) 0.0211(8) Uani d . . . 1.0 . .
H H52 0.037972 0.564302 0.738093 0.025 Uiso calc U . R 1.0 . .
C C53 0.10028(18) 0.5130(2) 0.78307(11) 0.0233(8) Uani d . . . 1.0 . .
H H53 0.067487 0.51167 0.805656 0.028 Uiso calc U . R 1.0 . .
C C54 0.16508(18) 0.4828(2) 0.79071(11) 0.0249(8) Uani d . . . 1.0 . .
H H54 0.176615 0.4585 0.818074 0.03 Uiso calc U . R 1.0 . .
C C55 0.21283(17) 0.4884(2) 0.75811(11) 0.0228(8) Uani d . . . 1.0 . .
H H55 0.257648 0.468506 0.763389 0.027 Uiso calc U . R 1.0 . .
C C56 0.19638(17) 0.5230(2) 0.71726(10) 0.0186(7) Uani d . . . 1.0 . .
C C57 0.25241(16) 0.5290(2) 0.68490(10) 0.0185(7) Uani d . . . 1.0 . .
C C58 0.31271(16) 0.5743(2) 0.68910(10) 0.0187(7) Uani d . . . 1.0 . .
C C59 0.33903(16) 0.6382(2) 0.71901(10) 0.0185(7) Uani d . . . 1.0 . .
C C60 0.29948(17) 0.6714(2) 0.75344(11) 0.0228(8) Uani d . . . 1.0 . .
H H60 0.255162 0.649344 0.758253 0.027 Uiso calc U . R 1.0 . .
C C61 0.32451(18) 0.7353(3) 0.78007(11) 0.0273(9) Uani d . . . 1.0 . .
H H61 0.296694 0.758185 0.8025 0.033 Uiso calc U . R 1.0 . .
C C62 0.38978(18) 0.7669(3) 0.77465(12) 0.0290(9) Uani d . . . 1.0 . .
H H62 0.406854 0.8105 0.793457 0.035 Uiso calc U . R 1.0 . .
C C63 0.42963(18) 0.7343(3) 0.74166(11) 0.0264(8) Uani d . . . 1.0 . .
H H63 0.474743 0.754913 0.738524 0.032 Uiso calc U . R 1.0 . .
C C64 0.40542(16) 0.6718(2) 0.71272(10) 0.0203(8) Uani d . . . 1.0 . .
C C65 0.9054(2) 0.5749(3) 0.65637(17) 0.0567(14) Uani d . . . 1.0 . .
H H65A 0.907851 0.611851 0.682584 0.068 Uiso calc U . R 1.0 . .
H H65B 0.930837 0.6041 0.632828 0.068 Uiso calc U . R 1.0 . .
Cl Cl1 0.94369(5) 0.47300(8) 0.66762(3) 0.0402(3) Uani d . . . 1.0 . .
Cl Cl2 0.82072(6) 0.56268(12) 0.64077(4) 0.0682(5) Uani d . . . 1.0 . .
N N1 0.35260(13) 0.55035(18) 0.65399(8) 0.0171(6) Uani d . . . 1.0 . .
N N2 0.12805(14) 0.68047(19) 0.60538(8) 0.0188(6) Uani d . . . 1.0 . .

loop_
_atom_site_aniso_label
_atom_site_aniso_U_11
_atom_site_aniso_U_22
_atom_site_aniso_U_33
_atom_site_aniso_U_12
_atom_site_aniso_U_13
_atom_site_aniso_U_23
C1 0.0206(18) 0.030(2) 0.0242(18) -0.0034(16) 0.0002(14) 0.0032(16)
C2 0.0198(18) 0.037(2) 0.036(2) -0.0016(17) 0.0019(16) 0.0065(19)
C3 0.0268(19) 0.031(2) 0.032(2) -0.0050(18) 0.0002(16) 0.0027(18)
C4 0.0227(19) 0.052(3) 0.029(2) -0.0116(19) -0.0009(16) -0.0001(19)
C5 0.0173(17) 0.024(2) 0.0203(17) 0.0014(15) -0.0040(14) 0.0057(15)
C6 0.0173(16) 0.025(2) 0.0222(17) -0.0008(15) -0.0042(14) 0.0022(16)
C7 0.0196(17) 0.0191(19) 0.0190(16) 0.0029(15) -0.0027(14) 0.0010(14)
C8 0.0176(16) 0.0155(19) 0.0208(16) 0.0006(14) -0.0004(13) 0.0060(14)
C9 0.0200(17) 0.0176(19) 0.0177(16) 0.0028(15) -0.0027(13) 0.0027(14)
C10 0.0227(18) 0.023(2) 0.0180(16) 0.0020(16) 0.0032(14) 0.0040(15)
C11 0.0247(18) 0.0159(19) 0.0192(16) 0.0032(15) 0.0010(14) 0.0039(14)
C12 0.0202(17) 0.023(2) 0.0204(16) 0.0025(15) 0.0010(14) 0.0031(15)
C13 0.0281(19) 0.023(2) 0.0184(16) 0.0021(16) 0.0037(14) 0.0023(15)
C14 0.030(2) 0.021(2) 0.0208(17) -0.0030(16) -0.0025(15) -0.0023(15)
C15 0.0234(18) 0.021(2) 0.0213(17) -0.0023(15) 0.0023(14) -0.0008(15)
C16 0.0190(17) 0.0171(19) 0.0198(16) 0.0018(15) 0.0020(14) 0.0000(15)
C17 0.0195(17) 0.0182(19) 0.0174(16) -0.0007(15) -0.0002(13) 0.0007(14)
C18 0.0172(16) 0.0185(19) 0.0218(16) 0.0022(14) 0.0005(14) 0.0023(15)
C19 0.0207(17) 0.0172(19) 0.0166(15) -0.0017(15) 0.0018(13) -0.0001(14)
C20 0.0219(18) 0.021(2) 0.0229(17) 0.0029(15) -0.0009(14) 0.0025(15)
C21 0.032(2) 0.016(2) 0.0286(18) 0.0016(16) 0.0022(16) 0.0018(16)
C22 0.0259(19) 0.021(2) 0.0249(17) -0.0059(16) 0.0021(15) 0.0009(16)
C23 0.0195(17) 0.020(2) 0.0211(16) -0.0007(15) 0.0017(14) 0.0032(15)
C24 0.0244(18) 0.0175(19) 0.0139(15) -0.0004(15) 0.0050(13) 0.0000(14)
C25 0.0188(17) 0.020(2) 0.0178(16) -0.0015(15) 0.0011(13) -0.0003(14)
C26 0.0222(17) 0.021(2) 0.0188(16) 0.0040(15) 0.0016(14) 0.0007(15)
C27 0.033(2) 0.019(2) 0.0191(17) -0.0001(16) 0.0018(15) 0.0028(15)
C28 0.042(2) 0.025(2) 0.0236(18) 0.0102(19) 0.0077(17) 0.0029(16)
C29 0.057(3) 0.029(2) 0.0232(18) 0.010(2) 0.0061(19) -0.0014(17)
C30 0.067(3) 0.031(2) 0.0173(18) 0.010(2) -0.0053(19) -0.0021(17)
C31 0.044(2) 0.028(2) 0.0203(17) 0.0037(19) -0.0034(17) 0.0027(16)
C32 0.035(2) 0.017(2) 0.0207(17) 0.0006(17) 0.0003(15) 0.0014(15)
C33 0.0271(19) 0.018(2) 0.0225(17) -0.0021(15) 0.0039(15) 0.0014(15)
C34 0.0217(17) 0.0157(19) 0.0187(16) 0.0000(14) 0.0025(14) 0.0050(14)
C35 0.0229(17) 0.0153(19) 0.0208(16) -0.0014(15) 0.0024(14) 0.0010(15)
C36 0.0223(18) 0.020(2) 0.0238(17) -0.0003(15) 0.0021(14) 0.0029(15)
C37 0.0221(18) 0.019(2) 0.0257(18) -0.0004(15) 0.0001(15) 0.0053(15)
C38 0.032(2) 0.023(2) 0.0196(17) -0.0047(17) -0.0016(15) 0.0022(15)
C39 0.0244(19) 0.028(2) 0.036(2) -0.0001(16) -0.0044(16) 0.0030(17)
C40 0.024(3) 0.039(3) 0.064(4) -0.009(2) -0.007(3) 0.006(3)
C41 0.043(3) 0.058(5) 0.062(4) 0.026(4) -0.018(3) -0.015(3)
C42 0.034(3) 0.047(4) 0.054(4) -0.005(3) -0.013(3) 0.022(3)
C40A 0.045(10) 0.038(9) 0.066(9) 0.015(8) -0.009(9) 0.004(9)
C41A 0.028(9) 0.063(12) 0.051(9) 0.016(11) -0.002(8) 0.006(9)
C42A 0.019(8) 0.038(8) 0.054(10) 0.015(7) -0.017(8) 0.007(8)
C43 0.0194(17) 0.0164(19) 0.0213(16) -0.0020(15) 0.0038(14) 0.0000(14)
C44 0.0212(17) 0.021(2) 0.0226(17) 0.0020(15) 0.0038(14) 0.0028(15)
C45 0.0236(18) 0.0163(19) 0.0268(18) -0.0008(15) 0.0048(15) -0.0038(15)
C46 0.0287(19) 0.023(2) 0.0219(17) -0.0047(17) -0.0001(15) -0.0026(15)
C47 0.0204(17) 0.022(2) 0.0246(17) -0.0014(15) 0.0011(14) 0.0020(15)
C48 0.0199(16) 0.0178(19) 0.0185(16) -0.0031(15) 0.0053(13) 0.0019(14)
C49 0.0191(17) 0.020(2) 0.0192(16) 0.0005(15) -0.0002(13) 0.0024(15)
C50 0.0168(16) 0.0150(19) 0.0220(17) 0.0015(14) 0.0023(14) 0.0005(14)
C51 0.0214(17) 0.0150(19) 0.0205(16) -0.0030(15) 0.0037(14) -0.0030(14)
C52 0.0176(16) 0.020(2) 0.0254(17) -0.0030(15) 0.0043(14) -0.0024(15)
C53 0.0285(19) 0.021(2) 0.0206(17) -0.0055(16) 0.0071(15) -0.0017(15)
C54 0.032(2) 0.025(2) 0.0177(16) -0.0025(17) 0.0007(15) 0.0009(15)
C55 0.0228(18) 0.023(2) 0.0231(17) -0.0012(15) 0.0017(14) 0.0023(15)
C56 0.0200(17) 0.0161(19) 0.0195(16) -0.0029(14) 0.0018(13) -0.0025(14)
C57 0.0161(16) 0.0183(19) 0.0211(16) 0.0025(14) -0.0010(13) 0.0032(15)
C58 0.0201(17) 0.020(2) 0.0157(15) 0.0050(15) 0.0042(13) 0.0018(14)
C59 0.0177(16) 0.0183(19) 0.0193(16) -0.0005(14) -0.0028(13) 0.0025(14)
C60 0.0200(17) 0.025(2) 0.0236(17) -0.0003(16) -0.0013(14) -0.0021(16)
C61 0.0259(19) 0.032(2) 0.0236(17) 0.0041(17) 0.0010(15) -0.0076(17)
C62 0.0257(19) 0.030(2) 0.0309(19) -0.0032(17) 0.0011(16) -0.0112(17)
C63 0.0232(18) 0.030(2) 0.0265(18) -0.0015(17) -0.0037(15) -0.0029(16)
C64 0.0196(17) 0.023(2) 0.0184(16) 0.0005(15) -0.0002(14) 0.0008(15)
C65 0.036(3) 0.067(4) 0.068(3) 0.008(2) -0.010(2) -0.029(3)
Cl1 0.0400(6) 0.0475(7) 0.0331(5) -0.0096(5) -0.0027(4) 0.0044(5)
Cl2 0.0326(6) 0.1289(14) 0.0433(6) 0.0140(7) -0.0059(5) -0.0227(8)
N1 0.0164(14) 0.0160(16) 0.0190(13) -0.0008(12) 0.0011(11) 0.0006(12)
N2 0.0213(15) 0.0176(16) 0.0174(13) 0.0019(12) 0.0013(11) 0.0011(12)

loop_
_atom_type_symbol
_atom_type_description
_atom_type_scat_dispersion_real
_atom_type_scat_dispersion_imag
_atom_type_scat_source
C C 0.0033 0.0016 'International Tables Vol C Tables 4.2.6.8 and 6.1.1.4'
H H 0.0000 0.0000 'International Tables Vol C Tables 4.2.6.8 and 6.1.1.4'
N N 0.0061 0.0033 'International Tables Vol C Tables 4.2.6.8 and 6.1.1.4'
Cl Cl 0.1484 0.1585 'International Tables Vol C Tables 4.2.6.8 and 6.1.1.4'

loop_
_geom_angle_atom_site_label_1
_geom_angle_atom_site_label_2
_geom_angle_atom_site_label_3
_geom_angle_site_symmetry_1
_geom_angle_site_symmetry_3
_geom_angle
_geom_angle_publ_flag
C2 C1 C4 . . 108.5(3) ?
C2 C1 C5 . . 111.2(3) ?
C4 C1 C5 . . 112.1(3) ?
C2 C1 C3 . . 109.2(3) ?
C4 C1 C3 . . 108.0(3) ?
C5 C1 C3 . . 107.8(3) ?
C1 C2 H2A . . 109.5 ?
C1 C2 H2B . . 109.5 ?
H2A C2 H2B . . 109.5 ?
C1 C2 H2C . . 109.5 ?
H2A C2 H2C . . 109.5 ?
H2B C2 H2C . . 109.5 ?
C1 C3 H3A . . 109.5 ?
C1 C3 H3B . . 109.5 ?
H3A C3 H3B . . 109.5 ?
C1 C3 H3C . . 109.5 ?
H3A C3 H3C . . 109.5 ?
H3B C3 H3C . . 109.5 ?
C1 C4 H4A . . 109.5 ?
C1 C4 H4B . . 109.5 ?
H4A C4 H4B . . 109.5 ?
C1 C4 H4C . . 109.5 ?
H4A C4 H4C . . 109.5 ?
H4B C4 H4C . . 109.5 ?
C6 C5 C10 . . 118.1(3) ?
C6 C5 C1 . . 121.7(3) ?
C10 C5 C1 . . 120.1(3) ?
C5 C6 C7 . . 122.3(3) ?
C5 C6 H6 . . 118.9 ?
C7 C6 H6 . . 118.9 ?
C8 C7 C6 . . 117.7(3) ?
C8 C7 C64 . . 119.3(3) ?
C6 C7 C64 . . 122.9(3) ?
N1 C8 C7 . . 119.7(3) ?
N1 C8 C9 . . 118.1(3) ?
C7 C8 C9 . . 122.2(3) ?
C10 C9 C8 . . 116.9(3) ?
C10 C9 C11 . . 123.8(3) ?
C8 C9 C11 . . 119.3(3) ?
C9 C10 C5 . . 122.9(3) ?
C9 C10 H10 . . 118.6 ?
C5 C10 H10 . . 118.6 ?
C12 C11 C16 . . 118.5(3) ?
C12 C11 C9 . . 121.1(3) ?
C16 C11 C9 . . 120.4(3) ?
C13 C12 C11 . . 121.5(3) ?
C13 C12 H12 . . 119.3 ?
C11 C12 H12 . . 119.3 ?
C12 C13 C14 . . 120.4(3) ?
C12 C13 H13 . . 119.8 ?
C14 C13 H13 . . 119.8 ?
C15 C14 C13 . . 119.6(3) ?
C15 C14 H14 . . 120.2 ?
C13 C14 H14 . . 120.2 ?
C14 C15 C16 . . 121.0(3) ?
C14 C15 H15 . . 119.5 ?
C16 C15 H15 . . 119.5 ?
C15 C16 C11 . . 118.9(3) ?
C15 C16 C17 . . 122.4(3) ?
C11 C16 C17 . . 118.7(3) ?
N1 C17 C18 . . 106.1(3) ?
N1 C17 C16 . . 118.4(3) ?
C18 C17 C16 . . 135.5(3) ?
C17 C18 C57 . . 107.8(3) ?
C17 C18 C19 . . 127.8(3) ?
C57 C18 C19 . . 124.1(3) ?
C20 C19 C24 . . 119.1(3) ?
C20 C19 C18 . . 118.2(3) ?
C24 C19 C18 . . 122.6(3) ?
C21 C20 C19 . . 121.8(3) ?
C21 C20 H20 . . 119.1 ?
C19 C20 H20 . . 119.1 ?
C20 C21 C22 . . 119.4(3) ?
C20 C21 H21 . . 120.3 ?
C22 C21 H21 . . 120.3 ?
C23 C22 C21 . . 119.5(3) ?
C23 C22 H22 . . 120.3 ?
C21 C22 H22 . . 120.3 ?
C22 C23 C24 . . 122.6(3) ?
C22 C23 H23 . . 118.7 ?
C24 C23 H23 . . 118.7 ?
C23 C24 C19 . . 117.6(3) ?
C23 C24 C25 . . 117.2(3) ?
C19 C24 C25 . . 125.1(3) ?
C24 C25 C50 . . 121.6(3) ?
C24 C25 C26 . . 115.3(3) ?
C50 C25 C26 . . 103.0(3) ?
C24 C25 H25 . . 105.2 ?
C50 C25 H25 . . 105.2 ?
C26 C25 H25 . . 105.2 ?
N2 C26 C27 . . 112.9(3) ?
N2 C26 C25 . . 103.5(3) ?
C27 C26 C25 . . 113.4(3) ?
N2 C26 H26 . . 108.9 ?
C27 C26 H26 . . 108.9 ?
C25 C26 H26 . . 108.9 ?
C28 C27 C32 . . 121.0(3) ?
C28 C27 C26 . . 120.4(3) ?
C32 C27 C26 . . 118.5(3) ?
C29 C28 C27 . . 120.0(4) ?
C29 C28 H28 . . 120.0 ?
C27 C28 H28 . . 120.0 ?
C30 C29 C28 . . 119.0(4) ?
C30 C29 H29 . . 120.5 ?
C28 C29 H29 . . 120.5 ?
C31 C30 C29 . . 121.3(4) ?
C31 C30 H30 . . 119.3 ?
C29 C30 H30 . . 119.3 ?
C30 C31 C32 . . 121.0(4) ?
C30 C31 H31 . . 119.5 ?
C32 C31 H31 . . 119.5 ?
C27 C32 C31 . . 117.5(3) ?
C27 C32 C33 . . 118.9(3) ?
C31 C32 C33 . . 123.5(3) ?
C38 C33 C34 . . 118.6(3) ?
C38 C33 C32 . . 122.5(3) ?
C34 C33 C32 . . 118.9(3) ?
C35 C34 N2 . . 119.9(3) ?
C35 C34 C33 . . 119.4(3) ?
N2 C34 C33 . . 120.7(3) ?
C36 C35 C34 . . 119.8(3) ?
C36 C35 C43 . . 121.8(3) ?
C34 C35 C43 . . 118.5(3) ?
C37 C36 C35 . . 122.2(3) ?
C37 C36 H36 . . 118.9 ?
C35 C36 H36 . . 118.9 ?
C36 C37 C38 . . 116.6(3) ?
C36 C37 C39 . . 122.3(3) ?
C38 C37 C39 . . 121.0(3) ?
C33 C38 C37 . . 123.5(3) ?
C33 C38 H38 . . 118.3 ?
C37 C38 H38 . . 118.3 ?
C41 C39 C40 . . 109.4(4) ?
C42A C39 C40A . . 109.5(9) ?
C41 C39 C37 . . 112.9(4) ?
C42A C39 C37 . . 111.3(8) ?
C40 C39 C37 . . 110.8(4) ?
C40A C39 C37 . . 116.8(11) ?
C41 C39 C42 . . 108.5(4) ?
C40 C39 C42 . . 106.1(4) ?
C37 C39 C42 . . 108.9(3) ?
C42A C39 C41A . . 106.3(9) ?
C40A C39 C41A . . 106.6(10) ?
C37 C39 C41A . . 105.6(10) ?
C39 C40 H40A . . 109.5 ?
C39 C40 H40B . . 109.5 ?
H40A C40 H40B . . 109.5 ?
C39 C40 H40C . . 109.5 ?
H40A C40 H40C . . 109.5 ?
H40B C40 H40C . . 109.5 ?
C39 C41 H41A . . 109.5 ?
C39 C41 H41B . . 109.5 ?
H41A C41 H41B . . 109.5 ?
C39 C41 H41C . . 109.5 ?
H41A C41 H41C . . 109.5 ?
H41B C41 H41C . . 109.5 ?
C39 C42 H42A . . 109.5 ?
C39 C42 H42B . . 109.5 ?
H42A C42 H42B . . 109.5 ?
C39 C42 H42C . . 109.5 ?
H42A C42 H42C . . 109.5 ?
H42B C42 H42C . . 109.5 ?
C39 C40A H40D . . 109.5 ?
C39 C40A H40E . . 109.5 ?
H40D C40A H40E . . 109.5 ?
C39 C40A H40F . . 109.5 ?
H40D C40A H40F . . 109.5 ?
H40E C40A H40F . . 109.5 ?
C39 C41A H41D . . 109.5 ?
C39 C41A H41E . . 109.5 ?
H41D C41A H41E . . 109.5 ?
C39 C41A H41F . . 109.5 ?
H41D C41A H41F . . 109.5 ?
H41E C41A H41F . . 109.5 ?
C39 C42A H42D . . 109.5 ?
C39 C42A H42E . . 109.5 ?
H42D C42A H42E . . 109.5 ?
C39 C42A H42F . . 109.5 ?
H42D C42A H42F . . 109.5 ?
H42E C42A H42F . . 109.5 ?
C44 C43 C48 . . 118.4(3) ?
C44 C43 C35 . . 122.9(3) ?
C48 C43 C35 . . 118.8(3) ?
C45 C44 C43 . . 121.3(3) ?
C45 C44 H44 . . 119.3 ?
C43 C44 H44 . . 119.3 ?
C44 C45 C46 . . 120.1(3) ?
C44 C45 H45 . . 120.0 ?
C46 C45 H45 . . 120.0 ?
C45 C46 C47 . . 119.5(3) ?
C45 C46 H46 . . 120.3 ?
C47 C46 H46 . . 120.3 ?
C46 C47 C48 . . 120.9(3) ?
C46 C47 H47 . . 119.6 ?
C48 C47 H47 . . 119.6 ?
C47 C48 C43 . . 119.9(3) ?
C47 C48 C49 . . 120.8(3) ?
C43 C48 C49 . . 119.4(3) ?
N2 C49 C48 . . 111.8(3) ?
N2 C49 C50 . . 104.2(3) ?
C48 C49 C50 . . 115.7(3) ?
N2 C49 H49 . . 108.3 ?
C48 C49 H49 . . 108.3 ?
C50 C49 H49 . . 108.3 ?
C51 C50 C49 . . 115.7(3) ?
C51 C50 C25 . . 120.2(3) ?
C49 C50 C25 . . 103.3(2) ?
C51 C50 H50 . . 105.5 ?
C49 C50 H50 . . 105.5 ?
C25 C50 H50 . . 105.5 ?
C52 C51 C56 . . 117.3(3) ?
C52 C51 C50 . . 118.3(3) ?
C56 C51 C50 . . 124.4(3) ?
C53 C52 C51 . . 122.3(3) ?
C53 C52 H52 . . 118.9 ?
C51 C52 H52 . . 118.9 ?
C52 C53 C54 . . 120.2(3) ?
C52 C53 H53 . . 119.9 ?
C54 C53 H53 . . 119.9 ?
C55 C54 C53 . . 119.2(3) ?
C55 C54 H54 . . 120.4 ?
C53 C54 H54 . . 120.4 ?
C54 C55 C56 . . 121.2(3) ?
C54 C55 H55 . . 119.4 ?
C56 C55 H55 . . 119.4 ?
C55 C56 C51 . . 119.8(3) ?
C55 C56 C57 . . 116.8(3) ?
C51 C56 C57 . . 123.4(3) ?
C58 C57 C18 . . 108.6(3) ?
C58 C57 C56 . . 127.3(3) ?
C18 C57 C56 . . 123.5(3) ?
C57 C58 N1 . . 106.2(3) ?
C57 C58 C59 . . 135.4(3) ?
N1 C58 C59 . . 118.3(3) ?
C60 C59 C64 . . 118.6(3) ?
C60 C59 C58 . . 121.8(3) ?
C64 C59 C58 . . 119.5(3) ?
C61 C60 C59 . . 120.6(3) ?
C61 C60 H60 . . 119.7 ?
C59 C60 H60 . . 119.7 ?
C60 C61 C62 . . 120.9(3) ?
C60 C61 H61 . . 119.5 ?
C62 C61 H61 . . 119.5 ?
C63 C62 C61 . . 119.3(3) ?
C63 C62 H62 . . 120.3 ?
C61 C62 H62 . . 120.3 ?
C62 C63 C64 . . 121.8(3) ?
C62 C63 H63 . . 119.1 ?
C64 C63 H63 . . 119.1 ?
C63 C64 C59 . . 118.7(3) ?
C63 C64 C7 . . 121.9(3) ?
C59 C64 C7 . . 119.4(3) ?
Cl2 C65 Cl1 . . 111.3(3) ?
Cl2 C65 H65A . . 109.4 ?
Cl1 C65 H65A . . 109.4 ?
Cl2 C65 H65B . . 109.4 ?
Cl1 C65 H65B . . 109.4 ?
H65A C65 H65B . . 108.0 ?
C17 N1 C58 . . 111.2(3) ?
C17 N1 C8 . . 125.1(3) ?
C58 N1 C8 . . 123.7(3) ?
C34 N2 C26 . . 114.9(3) ?
C34 N2 C49 . . 114.9(3) ?
C26 N2 C49 . . 102.3(3) ?

loop_
_geom_bond_atom_site_label_1
_geom_bond_atom_site_label_2
_geom_bond_site_symmetry_2
_geom_bond_distance
_geom_bond_publ_flag
C1 C2 . 1.530(5) ?
C1 C4 . 1.534(5) ?
C1 C5 . 1.534(5) ?
C1 C3 . 1.539(5) ?
C2 H2A . 0.98 ?
C2 H2B . 0.98 ?
C2 H2C . 0.98 ?
C3 H3A . 0.98 ?
C3 H3B . 0.98 ?
C3 H3C . 0.98 ?
C4 H4A . 0.98 ?
C4 H4B . 0.98 ?
C4 H4C . 0.98 ?
C5 C6 . 1.386(5) ?
C5 C10 . 1.393(5) ?
C6 C7 . 1.400(5) ?
C6 H6 . 0.95 ?
C7 C8 . 1.399(5) ?
C7 C64 . 1.466(5) ?
C8 N1 . 1.390(4) ?
C8 C9 . 1.413(5) ?
C9 C10 . 1.394(5) ?
C9 C11 . 1.467(5) ?
C10 H10 . 0.95 ?
C11 C12 . 1.399(5) ?
C11 C16 . 1.418(5) ?
C12 C13 . 1.366(5) ?
C12 H12 . 0.95 ?
C13 C14 . 1.392(5) ?
C13 H13 . 0.95 ?
C14 C15 . 1.378(5) ?
C14 H14 . 0.95 ?
C15 C16 . 1.401(5) ?
C15 H15 . 0.95 ?
C16 C17 . 1.448(4) ?
C17 N1 . 1.385(4) ?
C17 C18 . 1.400(5) ?
C18 C57 . 1.416(5) ?
C18 C19 . 1.484(5) ?
C19 C20 . 1.402(5) ?
C19 C24 . 1.406(5) ?
C20 C21 . 1.380(5) ?
C20 H20 . 0.95 ?
C21 C22 . 1.383(5) ?
C21 H21 . 0.95 ?
C22 C23 . 1.377(5) ?
C22 H22 . 0.95 ?
C23 C24 . 1.404(5) ?
C23 H23 . 0.95 ?
C24 C25 . 1.507(5) ?
C25 C50 . 1.572(4) ?
C25 C26 . 1.572(5) ?
C25 H25 . 1.0 ?
C26 N2 . 1.461(4) ?
C26 C27 . 1.503(4) ?
C26 H26 . 1.0 ?
C27 C28 . 1.392(5) ?
C27 C32 . 1.400(5) ?
C28 C29 . 1.392(5) ?
C28 H28 . 0.95 ?
C29 C30 . 1.386(6) ?
C29 H29 . 0.95 ?
C30 C31 . 1.365(6) ?
C30 H30 . 0.95 ?
C31 C32 . 1.409(5) ?
C31 H31 . 0.95 ?
C32 C33 . 1.467(5) ?
C33 C38 . 1.383(5) ?
C33 C34 . 1.419(5) ?
C34 C35 . 1.401(5) ?
C34 N2 . 1.418(4) ?
C35 C36 . 1.396(5) ?
C35 C43 . 1.481(5) ?
C36 C37 . 1.393(5) ?
C36 H36 . 0.95 ?
C37 C38 . 1.403(5) ?
C37 C39 . 1.540(5) ?
C38 H38 . 0.95 ?
C39 C41 . 1.522(6) ?
C39 C42A . 1.530(12) ?
C39 C40 . 1.534(6) ?
C39 C40A . 1.534(13) ?
C39 C42 . 1.562(6) ?
C39 C41A . 1.572(12) ?
C40 H40A . 0.98 ?
C40 H40B . 0.98 ?
C40 H40C . 0.98 ?
C41 H41A . 0.98 ?
C41 H41B . 0.98 ?
C41 H41C . 0.98 ?
C42 H42A . 0.98 ?
C42 H42B . 0.98 ?
C42 H42C . 0.98 ?
C40A H40D . 0.98 ?
C40A H40E . 0.98 ?
C40A H40F . 0.98 ?
C41A H41D . 0.98 ?
C41A H41E . 0.98 ?
C41A H41F . 0.98 ?
C42A H42D . 0.98 ?
C42A H42E . 0.98 ?
C42A H42F . 0.98 ?
C43 C44 . 1.394(5) ?
C43 C48 . 1.397(5) ?
C44 C45 . 1.379(5) ?
C44 H44 . 0.95 ?
C45 C46 . 1.379(5) ?
C45 H45 . 0.95 ?
C46 C47 . 1.384(5) ?
C46 H46 . 0.95 ?
C47 C48 . 1.389(5) ?
C47 H47 . 0.95 ?
C48 C49 . 1.504(5) ?
C49 N2 . 1.472(4) ?
C49 C50 . 1.559(5) ?
C49 H49 . 1.0 ?
C50 C51 . 1.512(5) ?
C50 H50 . 1.0 ?
C51 C52 . 1.399(5) ?
C51 C56 . 1.404(5) ?
C52 C53 . 1.375(5) ?
C52 H52 . 0.95 ?
C53 C54 . 1.381(5) ?
C53 H53 . 0.95 ?
C54 C55 . 1.379(5) ?
C54 H54 . 0.95 ?
C55 C56 . 1.404(5) ?
C55 H55 . 0.95 ?
C56 C57 . 1.491(4) ?
C57 C58 . 1.387(5) ?
C58 N1 . 1.387(4) ?
C58 C59 . 1.446(5) ?
C59 C60 . 1.412(5) ?
C59 C64 . 1.422(5) ?
C60 C61 . 1.375(5) ?
C60 H60 . 0.95 ?
C61 C62 . 1.387(5) ?
C61 H61 . 0.95 ?
C62 C63 . 1.379(5) ?
C62 H62 . 0.95 ?
C63 C64 . 1.398(5) ?
C63 H63 . 0.95 ?
C65 Cl2 . 1.749(4) ?
C65 Cl1 . 1.779(5) ?
C65 H65A . 0.99 ?
C65 H65B . 0.99 ?
